data_2203945
loop_
_publ_author_name
'Eriksson, Annika K.'
'Casari, Barbara M.'
'Langer, Vratislav'

_publ_section_title
;
 Tetramethylammonium tetraaquadichlorochromium(III) trichloride
 dihydrate
;
_journal_issue 7
_journal_name_full 'Acta Crystallographica Section E'
_journal_page_first m930
_journal_page_last m932
_journal_paper_doi 10.1107/S1600536804013078
_journal_volume 60
_journal_year 2004
_chemical_formula_iupac '(C4 H12 N1)2 [Cr Cl2 (H2 O)4] Cl3 , 2H2 O'
_chemical_formula_moiety '2C4 H12 N , Cl2 Cr H8 O4 , 2H2 O , Cl3'
_chemical_formula_sum 'C8 H36 Cl5 Cr N2 O6'
_chemical_formula_weight 485.64
_chemical_name_systematic
;
Ditetramethylammonium tetraaquodichlorochromate(III) trichloride dihydrate
;
_space_group_IT_number 62
_symmetry_cell_setting orthorhombic
_symmetry_space_group_name_Hall '-P 2ac 2n'
_symmetry_space_group_name_H-M 'P n m a'
_atom_sites_solution_hydrogens geom
_atom_sites_solution_primary direct
_atom_sites_solution_secondary difmap
_audit_creation_method SHELXL97
_cell_angle_alpha 90.00
_cell_angle_beta 90.00
_cell_angle_gamma 90.00
_cell_formula_units_Z 4
_cell_length_a 18.4374(2)
_cell_length_b 6.81920(10)
_cell_length_c 18.4330(2)
_cell_measurement_reflns_used 8192
_cell_measurement_temperature 173(2)
_cell_measurement_theta_max 27.32
_cell_measurement_theta_min 2.21
_cell_volume 2317.55(5)
_computing_cell_refinement 'SAINT (Siemens, 1995)'
_computing_data_collection 'SMART (Siemens, 1995)'
_computing_data_reduction 'SAINT and SADABS (Sheldrick, 2002)'
_computing_molecular_graphics 'DIAMOND (Brandenburg, 2000)'
_computing_publication_material SHELXTL
_computing_structure_refinement SHELXTL
_computing_structure_solution 'SHELXTL (Bruker, 2001)'
_diffrn_ambient_temperature 173(2)
_diffrn_measured_fraction_theta_full 0.996
_diffrn_measured_fraction_theta_max 0.996
_diffrn_measurement_device_type 'Siemens SMART 1K CCD area-detector'
_diffrn_measurement_method \w
_diffrn_radiation_monochromator graphite
_diffrn_radiation_source 'fine-focus sealed tube'
_diffrn_radiation_type MoK\a
_diffrn_radiation_wavelength 0.71073
_diffrn_reflns_av_R_equivalents 0.0872
_diffrn_reflns_av_sigmaI/netI 0.0418
_diffrn_reflns_limit_h_max 23
_diffrn_reflns_limit_h_min -23
_diffrn_reflns_limit_k_max 8
_diffrn_reflns_limit_k_min -8
_diffrn_reflns_limit_l_max 23
_diffrn_reflns_limit_l_min -23
_diffrn_reflns_number 27823
_diffrn_reflns_theta_full 27.32
_diffrn_reflns_theta_max 27.32
_diffrn_reflns_theta_min 2.21
_diffrn_standards_decay_% 0
_diffrn_standards_number 0
_exptl_absorpt_coefficient_mu 1.091
_exptl_absorpt_correction_T_max 0.9577
_exptl_absorpt_correction_T_min 0.8114
_exptl_absorpt_correction_type multi-scan
_exptl_absorpt_process_details '(SADABS; Sheldrick, 2002)'
_exptl_crystal_colour green
_exptl_crystal_density_diffrn 1.392
_exptl_crystal_density_meas ?
_exptl_crystal_density_method .
_exptl_crystal_description plate
_exptl_crystal_F_000 1020
_exptl_crystal_size_max 0.20
_exptl_crystal_size_mid 0.08
_exptl_crystal_size_min 0.04
_refine_diff_density_max 0.725
_refine_diff_density_min -0.591
_refine_ls_extinction_method none
_refine_ls_goodness_of_fit_ref 1.001
_refine_ls_hydrogen_treatment mixed
_refine_ls_matrix_type full
_refine_ls_number_parameters 156
_refine_ls_number_reflns 2822
_refine_ls_number_restraints 14
_refine_ls_restrained_S_all 1.011
_refine_ls_R_factor_all 0.0792
_refine_ls_R_factor_gt 0.0529
_refine_ls_shift/su_max 0.001
_refine_ls_shift/su_mean 0.000
_refine_ls_structure_factor_coef Fsqd
_refine_ls_weighting_details 'calc w = 1/[\s^2^(Fo^2^)+(0.09P)^2^+2.33P] where P=(Fo^2^+2Fc^2^)/3'
_refine_ls_weighting_scheme calc
_refine_ls_wR_factor_gt 0.1318
_refine_ls_wR_factor_ref 0.1488
_reflns_number_gt 2139
_reflns_number_total 2822
_reflns_threshold_expression I>2\s(I)
_cod_data_source_file su6111.cif
_cod_data_source_block I
_cod_depositor_comments
;
The following automatic conversions were performed:
'_symmetry_cell_setting' value 'Orthorhombic' changed to 'orthorhombic'
according to '/home/saulius/struct/CIF-dictionaries/cif_core.dic'
dictionary named 'cif_core.dic' version 2.4.1 from 2010-06-29.

Automatic conversion script
Id: cif_fix_enum 1527 2010-12-29 10:47:43Z saulius 

The following automatic conversions were performed:

'_symmetry_cell_setting' value 'Orthorhombic' changed to
'orthorhombic' according to
/home/saulius/struct/CIF-dictionaries/cif_core.dic dictionary named
'cif_core.dic' version 2.4.1 from 2010-06-29.

Automatic conversion script
Id: cif_fix_values 1715 2011-07-08 13:25:40Z adriana 
;
_cod_original_formula_sum 'C8 H36 Cl5 Cr1 N2 O6'
_cod_database_code 2203945
_cod_database_fobs_code 2203945

loop_
_symmetry_equiv_pos_as_xyz
'x, y, z'
'-x+1/2, -y, z+1/2'
'-x, y+1/2, -z'
'x+1/2, -y+1/2, -z+1/2'
'-x, -y, -z'
'x-1/2, y, -z-1/2'
'x, -y-1/2, z'
'-x-1/2, y-1/2, z-1/2'

loop_
_atom_site_label
_atom_site_fract_x
_atom_site_fract_y
_atom_site_fract_z
_atom_site_U_iso_or_equiv
_atom_site_adp_type
_atom_site_calc_flag
_atom_site_refinement_flags
_atom_site_occupancy
_atom_site_type_symbol
Cr1 0.71940(4) 0.2500 0.14394(4) 0.0169(2) Uani d S 1 Cr
Cl1 0.61233(7) 0.2500 0.07851(7) 0.0263(3) Uani d S 1 Cl
Cl2 0.82359(7) 0.2500 0.21146(7) 0.0270(3) Uani d S 1 Cl
Cl3 0.78375(9) 0.2500 -0.06564(7) 0.0377(4) Uani d S 1 Cl
Cl4 0.55765(7) 0.7500 0.18657(8) 0.0280(3) Uani d S 1 Cl
Cl5 0.88503(7) 0.7500 0.07961(7) 0.0273(3) Uani d S 1 Cl
O1 0.75817(14) 0.0422(4) 0.07719(13) 0.0243(6) Uani d D 1 O
H1A 0.791(2) -0.037(6) 0.090(3) 0.067(18) Uiso d D 1 H
H1B 0.763(2) 0.081(7) 0.0341(13) 0.049(15) Uiso d D 1 H
O2 0.68020(14) 0.0414(4) 0.20859(14) 0.0239(5) Uani d D 1 O
H2A 0.706(2) -0.044(5) 0.228(2) 0.044(14) Uiso d D 1 H
H2B 0.6420(15) -0.018(5) 0.198(2) 0.024(11) Uiso d D 1 H
O3 0.4018(2) 0.7500 0.2518(2) 0.0466(12) Uani d SD 1 O
H3A 0.398(4) 0.7500 0.2981(12) 0.07(3) Uiso d SD 1 H
H3B 0.4439(17) 0.7500 0.233(3) 0.034(17) Uiso d SD 1 H
O4 0.2583(2) 0.7500 0.2291(2) 0.0254(8) Uani d SD 1 O
H4A 0.3041(11) 0.7500 0.232(4) 0.05(2) Uiso d SD 1 H
H4B 0.246(3) 0.7500 0.1849(14) 0.04(2) Uiso d SD 1 H
N1 0.0393(2) 0.2500 0.1310(2) 0.0285(10) Uani d S 1 N
N2 0.3874(2) 0.2500 0.0763(2) 0.0227(9) Uani d S 1 N
C11 0.0827(3) 0.0695(9) 0.1176(3) 0.0684(16) Uani d U 1 C
H11A 0.1256 0.0699 0.1490 0.058(5) Uiso calc R 1 H
H11B 0.0980 0.0660 0.0667 0.058(5) Uiso calc R 1 H
H11C 0.0531 -0.0463 0.1283 0.058(5) Uiso calc R 1 H
C12 -0.0235(4) 0.2500 0.0797(3) 0.0454(16) Uani d S 1 C
H12A -0.0577 0.1463 0.0935 0.058(5) Uiso calc PR 0.50 H
H12B -0.0061 0.2264 0.0303 0.058(5) Uiso calc PR 0.50 H
H12C -0.0481 0.3774 0.0817 0.058(5) Uiso calc PR 0.50 H
C13 0.0134(4) 0.2500 0.2076(3) 0.0398(14) Uani d S 1 C
H13A 0.0549 0.2639 0.2404 0.058(5) Uiso calc PR 0.50 H
H13B -0.0117 0.1263 0.2178 0.058(5) Uiso calc PR 0.50 H
H13C -0.0201 0.3598 0.2150 0.058(5) Uiso calc PR 0.50 H
C21 0.4163(2) 0.0711(6) 0.1126(2) 0.0386(10) Uani d . 1 C
H21A 0.3991 -0.0458 0.0869 0.058(5) Uiso calc R 1 H
H21B 0.3993 0.0673 0.1630 0.058(5) Uiso calc R 1 H
H21C 0.4694 0.0742 0.1118 0.058(5) Uiso calc R 1 H
C22 0.4095(4) 0.2500 -0.0016(3) 0.0410(15) Uani d S 1 C
H22A 0.3984 0.3779 -0.0231 0.058(5) Uiso calc PR 0.50 H
H22B 0.3828 0.1474 -0.0275 0.058(5) Uiso calc PR 0.50 H
H22C 0.4617 0.2247 -0.0052 0.058(5) Uiso calc PR 0.50 H
C23 0.3066(3) 0.2500 0.0819(4) 0.0451(16) Uani d S 1 C
H23A 0.2869 0.1377 0.0551 0.058(5) Uiso calc PR 0.50 H
H23B 0.2874 0.3718 0.0613 0.058(5) Uiso calc PR 0.50 H
H23C 0.2924 0.2404 0.1330 0.058(5) Uiso calc PR 0.50 H

loop_
_atom_site_aniso_label
_atom_site_aniso_U_11
_atom_site_aniso_U_22
_atom_site_aniso_U_33
_atom_site_aniso_U_12
_atom_site_aniso_U_13
_atom_site_aniso_U_23
Cr1 0.0190(4) 0.0129(4) 0.0189(4) 0.000 -0.0017(3) 0.000
Cl1 0.0244(6) 0.0215(6) 0.0329(7) 0.000 -0.0090(5) 0.000
Cl2 0.0222(6) 0.0317(7) 0.0271(6) 0.000 -0.0068(5) 0.000
Cl3 0.0586(10) 0.0327(7) 0.0219(7) 0.000 0.0041(6) 0.000
Cl4 0.0224(6) 0.0222(6) 0.0396(7) 0.000 0.0014(5) 0.000
Cl5 0.0310(7) 0.0228(6) 0.0281(7) 0.000 0.0029(5) 0.000
O1 0.0340(15) 0.0193(13) 0.0195(13) 0.0043(11) -0.0020(11) -0.0022(11)
O2 0.0260(14) 0.0181(12) 0.0275(13) -0.0015(11) -0.0026(11) 0.0048(11)
O3 0.026(2) 0.081(3) 0.033(2) 0.000 0.008(2) 0.000
O4 0.026(2) 0.0254(19) 0.025(2) 0.000 0.0017(16) 0.000
N1 0.032(2) 0.026(2) 0.028(2) 0.000 0.0054(19) 0.000
N2 0.031(2) 0.021(2) 0.016(2) 0.000 -0.0039(17) 0.000
C11 0.071(2) 0.070(2) 0.064(2) 0.0153(17) 0.0028(17) 0.0016(17)
C12 0.043(4) 0.053(4) 0.040(4) 0.000 -0.007(3) 0.000
C13 0.048(4) 0.045(4) 0.026(3) 0.000 0.012(3) 0.000
C21 0.052(3) 0.026(2) 0.037(2) 0.0101(19) 0.001(2) 0.0077(18)
C22 0.068(4) 0.031(3) 0.024(3) 0.000 0.004(3) 0.000
C23 0.038(3) 0.055(4) 0.043(4) 0.000 -0.015(3) 0.000

loop_
_atom_type_symbol
_atom_type_description
_atom_type_scat_dispersion_real
_atom_type_scat_dispersion_imag
_atom_type_scat_source
C C 0.0033 0.0016 'International Tables Vol C Tables 4.2.6.8 and 6.1.1.4'
H H 0.0000 0.0000 'International Tables Vol C Tables 4.2.6.8 and 6.1.1.4'
N N 0.0061 0.0033 'International Tables Vol C Tables 4.2.6.8 and 6.1.1.4'
O O 0.0106 0.0060 'International Tables Vol C Tables 4.2.6.8 and 6.1.1.4'
Cl Cl 0.1484 0.1585 'International Tables Vol C Tables 4.2.6.8 and 6.1.1.4'
Cr Cr 0.3209 0.6236 'International Tables Vol C Tables 4.2.6.8 and 6.1.1.4'

loop_
_geom_angle_atom_site_label_1
_geom_angle_atom_site_label_2
_geom_angle_atom_site_label_3
_geom_angle_site_symmetry_1
_geom_angle_site_symmetry_3
_geom_angle
_geom_angle_publ_flag
O2 Cr1 O2 7_565 . 91.17(15) y
O2 Cr1 O1 7_565 7_565 89.52(11) y
O2 Cr1 O1 . 7_565 178.97(11) y
O2 Cr1 O1 7_565 . 178.97(11) y
O2 Cr1 O1 . . 89.53(11) y
O1 Cr1 O1 7_565 . 89.77(15) y
O2 Cr1 Cl2 7_565 . 88.81(8) y
O2 Cr1 Cl2 . . 88.81(8) y
O1 Cr1 Cl2 7_565 . 91.98(8) y
O1 Cr1 Cl2 . . 91.97(8) y
O2 Cr1 Cl1 7_565 . 90.13(8) y
O2 Cr1 Cl1 . . 90.13(8) y
O1 Cr1 Cl1 7_565 . 89.10(8) y
O1 Cr1 Cl1 . . 89.10(8) y
Cl2 Cr1 Cl1 . . 178.48(6) y
Cr1 O1 H1A . . 123(4) ?
Cr1 O1 H1B . . 114(3) ?
H1A O1 H1B . . 112(5) ?
Cr1 O2 H2A . . 123(3) ?
Cr1 O2 H2B . . 120(3) ?
H2A O2 H2B . . 104(4) ?
H3A O3 H3B . . 119(7) ?
H4A O4 H4B . . 109(6) ?
C13 N1 C11 . 7_565 109.2(3) ?
C13 N1 C11 . . 109.2(3) ?
C11 N1 C11 7_565 . 111.5(5) ?
C13 N1 C12 . . 110.5(5) ?
C11 N1 C12 7_565 . 108.1(3) ?
C11 N1 C12 . . 108.2(3) ?
C22 N2 C23 . . 109.8(5) ?
C22 N2 C21 . . 109.5(3) ?
C23 N2 C21 . . 109.0(3) ?
C22 N2 C21 . 7_565 109.6(3) ?
C23 N2 C21 . 7_565 109.0(3) ?
C21 N2 C21 . 7_565 109.9(4) ?
N1 C11 H11A . . 109.5 ?
N1 C11 H11B . . 109.5 ?
H11A C11 H11B . . 109.5 ?
N1 C11 H11C . . 109.5 ?
H11A C11 H11C . . 109.5 ?
H11B C11 H11C . . 109.5 ?
N1 C12 H12A . . 109.5 ?
N1 C12 H12B . . 109.5 ?
H12A C12 H12B . . 109.5 ?
N1 C12 H12C . . 109.5 ?
H12A C12 H12C . . 109.5 ?
H12B C12 H12C . . 109.5 ?
N1 C13 H13A . . 109.5 ?
N1 C13 H13B . . 109.5 ?
H13A C13 H13B . . 109.5 ?
N1 C13 H13C . . 109.5 ?
H13A C13 H13C . . 109.5 ?
H13B C13 H13C . . 109.5 ?
N2 C21 H21A . . 109.5 ?
N2 C21 H21B . . 109.5 ?
H21A C21 H21B . . 109.5 ?
N2 C21 H21C . . 109.5 ?
H21A C21 H21C . . 109.5 ?
H21B C21 H21C . . 109.5 ?
N2 C22 H22A . . 109.5 ?
N2 C22 H22B . . 109.5 ?
H22A C22 H22B . . 109.5 ?
N2 C22 H22C . . 109.5 ?
H22A C22 H22C . . 109.5 ?
H22B C22 H22C . . 109.5 ?
N2 C23 H23A . . 109.5 ?
N2 C23 H23B . . 109.5 ?
H23A C23 H23B . . 109.5 ?
N2 C23 H23C . . 109.5 ?
H23A C23 H23C . . 109.5 ?
H23B C23 H23C . . 109.5 ?

loop_
_geom_bond_atom_site_label_1
_geom_bond_atom_site_label_2
_geom_bond_site_symmetry_2
_geom_bond_distance
_geom_bond_publ_flag
Cr1 O2 7_565 1.992(2) ?
Cr1 O2 . 1.992(2) y
Cr1 O1 7_565 2.008(3) ?
Cr1 O1 . 2.008(3) y
Cr1 Cl2 . 2.2889(14) y
Cr1 Cl1 . 2.3133(14) y
O1 H1A . 0.85(2) ?
O1 H1B . 0.842(19) ?
O2 H2A . 0.833(19) ?
O2 H2B . 0.838(19) ?
O3 H3A . 0.86(2) ?
O3 H3B . 0.85(2) ?
O4 H4A . 0.85(2) ?
O4 H4B . 0.85(2) ?
N1 C13 . 1.490(7) ?
N1 C11 7_565 1.489(6) ?
N1 C11 . 1.489(6) ?
N1 C12 . 1.496(8) ?
N2 C22 . 1.492(7) ?
N2 C23 . 1.494(8) ?
N2 C21 . 1.490(4) ?
N2 C21 7_565 1.490(4) ?
C11 H11A . 0.9800 ?
C11 H11B . 0.9800 ?
C11 H11C . 0.9800 ?
C12 H12A . 0.9800 ?
C12 H12B . 0.9800 ?
C12 H12C . 0.9800 ?
C13 H13A . 0.9800 ?
C13 H13B . 0.9800 ?
C13 H13C . 0.9800 ?
C21 H21A . 0.9800 ?
C21 H21B . 0.9800 ?
C21 H21C . 0.9800 ?
C22 H22A . 0.9800 ?
C22 H22B . 0.9800 ?
C22 H22C . 0.9800 ?
C23 H23A . 0.9800 ?
C23 H23B . 0.9800 ?
C23 H23C . 0.9800 ?

loop_
_geom_hbond_atom_site_label_D
_geom_hbond_atom_site_label_H
_geom_hbond_atom_site_label_A
_geom_hbond_site_symmetry_A
_geom_hbond_distance_DH
_geom_hbond_distance_HA
_geom_hbond_distance_DA
_geom_hbond_angle_DHA
O1 H1A Cl5 1_545 0.85(2) 2.27(3) 3.073(3) 159(5)
O1 H1B Cl3 . 0.84(2) 2.20(2) 3.027(3) 166(5)
O2 H2A O4 4 0.83(2) 1.88(2) 2.709(3) 175(5)
O2 H2B Cl4 1_545 0.84(2) 2.23(2) 3.036(3) 163(4)
O3 H3A Cl5 4_465 0.86(2) 2.27(2) 3.123(5) 178(7)
O3 H3B Cl4 . 0.85(2) 2.26(2) 3.115(4) 177(6)
O4 H4A O3 . 0.85(2) 1.84(2) 2.679(6) 172(7)
O4 H4B Cl3 3_655 0.85(2) 2.27(2) 3.112(4) 178(6)
C12 H12C Cl5 1_455 0.98 2.82 3.803(3) 177
C22 H22A Cl1 3_655 0.98 2.74 3.715(2) 172
